data_7159511
loop_
_publ_author_name
'Ricca, Michael'
'Yao, Shaolei'
'Le, Tommy'
'White, Jonathan M.'
'Donnelly, Paul S.'
'Rizzacasa, Mark A.'

_publ_section_title
;
 A <i>cis</i>-&#x3b2;-iron(III) SALPN catalyst for hydrogen atom transfer
 reductions and olefin cross couplings.
;
_journal_issue 33
_journal_name_full 'Organic &amp; biomolecular chemistry'
_journal_page_first 6789
_journal_page_last 6793
_journal_paper_doi 10.1039/d3ob01085f
_journal_volume 21
_journal_year 2023
_chemical_formula_moiety 'C26 H31 Fe N2 O6'
_chemical_formula_sum 'C26 H31 Fe N2 O6'
_chemical_formula_weight 523.38
_space_group_crystal_system monoclinic
_space_group_IT_number 15
_space_group_name_Hall '-C 2yc'
_space_group_name_H-M_alt 'C 1 2/c 1'
_atom_sites_solution_hydrogens geom
_atom_sites_solution_primary dual
_audit_block_doi 10.5517/ccdc.csd.cc2d04cy
_audit_creation_date 2022-09-01
_audit_creation_method
;
Olex2 1.5
(compiled 2022.04.07 svn.rca3783a0 for OlexSys, GUI svn.r6498)
;
_audit_update_record
;
2022-09-01 deposited with the CCDC.	2023-08-01 downloaded from the CCDC.
;
_cell_angle_alpha 90
_cell_angle_beta 128.93(3)
_cell_angle_gamma 90
_cell_formula_units_Z 8
_cell_length_a 33.115(7)
_cell_length_b 8.0690(16)
_cell_length_c 23.502(5)
_cell_measurement_reflns_used 1427
_cell_measurement_temperature 100.0(2)
_cell_measurement_theta_max 29.21
_cell_measurement_theta_min 2.62
_cell_volume 4885(3)
_computing_cell_refinement 'XDS (Kabsch, 2010)'
_computing_data_collection 'AS QEGUI'
_computing_data_reduction 'XDS (Kabsch, 2010)'
_computing_molecular_graphics 'Olex2 1.5 (Dolomanov et al., 2009)'
_computing_publication_material 'Olex2 1.5 (Dolomanov et al., 2009)'
_computing_structure_refinement 'SHELXL 2018/3 (Sheldrick, 2015)'
_computing_structure_solution 'SHELXT 2018/2 (Sheldrick, 2018)'
_diffrn_ambient_temperature 100.0(2)
_diffrn_detector_area_resol_mean 13.3
_diffrn_measured_fraction_theta_full 1.000
_diffrn_measured_fraction_theta_max 0.840
_diffrn_measurement_device_type 'MX2 Beamline Australian Synchrotron'
_diffrn_measurement_method 'Omega Scan'
_diffrn_radiation_monochromator 'Silicon Double Crystal'
_diffrn_radiation_type Synchrotron
_diffrn_radiation_wavelength 0.71073
_diffrn_reflns_av_R_equivalents 0.0821
_diffrn_reflns_av_unetI/netI 0.0622
_diffrn_reflns_Laue_measured_fraction_full 1.000
_diffrn_reflns_Laue_measured_fraction_max 0.840
_diffrn_reflns_limit_h_max 49
_diffrn_reflns_limit_h_min -49
_diffrn_reflns_limit_k_max 12
_diffrn_reflns_limit_k_min -12
_diffrn_reflns_limit_l_max 31
_diffrn_reflns_limit_l_min -31
_diffrn_reflns_number 43326
_diffrn_reflns_point_group_measured_fraction_full 1.000
_diffrn_reflns_point_group_measured_fraction_max 0.840
_diffrn_reflns_theta_full 25.242
_diffrn_reflns_theta_max 32.237
_diffrn_reflns_theta_min 1.581
_diffrn_source 'MX2 Beamline Australian Synchrotron'
_exptl_absorpt_coefficient_mu 0.662
_exptl_absorpt_correction_T_max 0.8623
_exptl_absorpt_correction_T_min 0.7084
_exptl_absorpt_correction_type multi-scan
_exptl_absorpt_process_details
;
SADABS-2012/1 (Bruker,2012) was used for absorption correction.
wR2(int) was 0.1880 before and 0.0790 after correction.
The Ratio of minimum to maximum transmission is 0.8215.
The \l/2 correction factor is 0.0015.
;
_exptl_crystal_colour 'clear orange'
_exptl_crystal_colour_lustre clear
_exptl_crystal_colour_primary orange
_exptl_crystal_density_diffrn 1.423
_exptl_crystal_description needle
_exptl_crystal_F_000 2200
_exptl_crystal_size_max 0.2
_exptl_crystal_size_mid 0.01
_exptl_crystal_size_min 0.01
_refine_diff_density_max 0.829
_refine_diff_density_min -0.900
_refine_diff_density_rms 0.097
_refine_ls_extinction_coef 0.0016(2)
_refine_ls_extinction_expression Fc^*^=kFc[1+0.001xFc^2^\l^3^/sin(2\q)]^-1/4^
_refine_ls_extinction_method 'SHELXL-2018/3 (Sheldrick 2018)'
_refine_ls_goodness_of_fit_ref 1.070
_refine_ls_hydrogen_treatment constr
_refine_ls_matrix_type full
_refine_ls_number_parameters 321
_refine_ls_number_reflns 7263
_refine_ls_number_restraints 0
_refine_ls_restrained_S_all 1.070
_refine_ls_R_factor_all 0.0516
_refine_ls_R_factor_gt 0.0466
_refine_ls_shift/su_max 0.001
_refine_ls_shift/su_mean 0.000
_refine_ls_structure_factor_coef Fsqd
_refine_ls_weighting_details 'w=1/[\s^2^(Fo^2^)+(0.0622P)^2^+2.9616P] where P=(Fo^2^+2Fc^2^)/3'
_refine_ls_weighting_scheme calc
_refine_ls_wR_factor_gt 0.1262
_refine_ls_wR_factor_ref 0.1313
_reflns_Friedel_coverage 0.000
_reflns_number_gt 6367
_reflns_number_total 7263
_reflns_threshold_expression 'I > 2\s(I)'
_cod_data_source_file d3ob01085f2.cif
_cod_data_source_block jmwmr205_syn
_cod_depositor_comments 'Adding full bibliography for 7159510--7159513.cif.'
_cod_original_cell_volume 4885(2)
_cod_database_code 7159511
_shelx_shelxl_version_number 2018/3
_shelx_space_group_comment
;
The symmetry employed for this shelxl refinement is uniquely defined
by the following loop, which should always be used as a source of
symmetry information in preference to the above space-group names.
They are only intended as comments.
;
_shelx_estimated_absorpt_t_max 0.993
_shelx_estimated_absorpt_t_min 0.879
_diffrn_measurement_detector_type 'Dectris Eiger 16M'
_olex2_refinement_description
;
1. Fixed Uiso
 At 1.2 times of:
  All C(H) groups, All C(H,H) groups
 At 1.5 times of:
  All C(H,H,H) groups
2.a Secondary CH2 refined with riding coordinates:
 C11(H11A,H11B), C10(H10A,H10B), C12(H12A,H12B), C2(H2A,H2B), C20(H20A,H20B)
2.b Aromatic/amide H refined with riding coordinates:
 C9(H9), C13(H13), C5(H5), C4(H4), C6(H6), C17(H17), C19(H19), C18(H18),
 C24(H24)
2.c Idealised Me refined as rotating group:
 C22(H22A,H22B,H22C), C1(H1A,H1B,H1C), C26(H26A,H26B,H26C), C21(H21A,H21B,H21C)
;
_olex2_submission_special_instructions 'No special instructions were received'

loop_
_space_group_symop_operation_xyz
'x, y, z'
'-x, y, -z+1/2'
'x+1/2, y+1/2, z'
'-x+1/2, y+1/2, -z+1/2'
'-x, -y, -z'
'x, -y, z-1/2'
'-x+1/2, -y+1/2, -z'
'x+1/2, -y+1/2, z-1/2'

loop_
_atom_site_label
_atom_site_type_symbol
_atom_site_fract_x
_atom_site_fract_y
_atom_site_fract_z
_atom_site_U_iso_or_equiv
_atom_site_adp_type
_atom_site_occupancy
_atom_site_site_symmetry_order
_atom_site_calc_flag
_atom_site_refinement_flags_posn
_atom_site_refinement_flags_adp
_atom_site_refinement_flags_occupancy
_atom_site_disorder_assembly
_atom_site_disorder_group
Fe1 Fe 0.35562(2) 0.71581(3) 0.17957(2) 0.02460(9) Uani 1 1 d . . . . .
O2 O 0.32472(4) 0.84051(14) 0.21427(6) 0.0275(2) Uani 1 1 d . . . . .
O5 O 0.35602(4) 0.91786(14) 0.12814(6) 0.0288(2) Uani 1 1 d . . . . .
O6 O 0.38695(5) 0.59378(14) 0.13968(6) 0.0303(2) Uani 1 1 d . . . . .
O3 O 0.42188(4) 0.74370(15) 0.27483(6) 0.0279(2) Uani 1 1 d . . . . .
O4 O 0.48426(4) 0.95254(14) 0.39161(6) 0.0313(2) Uani 1 1 d . . . . .
O1 O 0.31660(5) 1.04811(16) 0.29012(6) 0.0335(2) Uani 1 1 d . . . . .
N2 N 0.35389(5) 0.47652(16) 0.21754(7) 0.0283(3) Uani 1 1 d . . . . .
N1 N 0.27771(5) 0.66061(16) 0.08851(7) 0.0268(2) Uani 1 1 d . . . . .
C15 C 0.42925(6) 0.71150(18) 0.33560(8) 0.0266(3) Uani 1 1 d . . . . .
C14 C 0.40766(6) 0.5708(2) 0.34408(8) 0.0289(3) Uani 1 1 d . . . . .
C7 C 0.23848(6) 0.89286(19) 0.10415(8) 0.0274(3) Uani 1 1 d . . . . .
C8 C 0.28086(6) 0.92029(18) 0.17851(8) 0.0261(3) Uani 1 1 d . . . . .
C9 C 0.23837(6) 0.7530(2) 0.06558(8) 0.0283(3) Uani 1 1 d . . . . .
H9 H 0.206438 0.726947 0.019172 0.034 Uiso 1 1 calc R U . . .
C13 C 0.37509(6) 0.4529(2) 0.28513(9) 0.0300(3) Uani 1 1 d . . . . .
H13 H 0.368915 0.349304 0.297636 0.036 Uiso 1 1 calc R U . . .
C16 C 0.46170(6) 0.8171(2) 0.39699(9) 0.0294(3) Uani 1 1 d . . . . .
C23 C 0.38548(6) 0.9435(2) 0.11131(8) 0.0300(3) Uani 1 1 d . . . . .
C5 C 0.18800(7) 1.1033(2) 0.10799(10) 0.0330(3) Uani 1 1 d . . . . .
H5 H 0.157248 1.167660 0.083797 0.040 Uiso 1 1 calc R U . . .
C3 C 0.27431(6) 1.03792(19) 0.21786(9) 0.0288(3) Uani 1 1 d . . . . .
C11 C 0.27363(7) 0.3621(2) 0.09958(9) 0.0327(3) Uani 1 1 d . . . . .
H11A H 0.252054 0.388207 0.114156 0.039 Uiso 1 1 calc R U . . .
H11B H 0.260037 0.258490 0.070604 0.039 Uiso 1 1 calc R U . . .
C4 C 0.22896(7) 1.1275(2) 0.18317(10) 0.0323(3) Uani 1 1 d . . . . .
H4 H 0.225330 1.205571 0.209958 0.039 Uiso 1 1 calc R U . . .
C6 C 0.19250(6) 0.9866(2) 0.06963(9) 0.0313(3) Uani 1 1 d . . . . .
H6 H 0.164351 0.968719 0.019319 0.038 Uiso 1 1 calc R U . . .
C10 C 0.26772(7) 0.5020(2) 0.05098(9) 0.0307(3) Uani 1 1 d . . . . .
H10A H 0.292679 0.486338 0.041493 0.037 Uiso 1 1 calc R U . . .
H10B H 0.232178 0.501244 0.003492 0.037 Uiso 1 1 calc R U . . .
C12 C 0.32903(7) 0.3323(2) 0.16812(9) 0.0331(3) Uani 1 1 d . . . . .
H12A H 0.329201 0.238528 0.195419 0.040 Uiso 1 1 calc R U . . .
H12B H 0.350121 0.299321 0.153449 0.040 Uiso 1 1 calc R U . . .
C25 C 0.41744(6) 0.6581(2) 0.12988(9) 0.0312(3) Uani 1 1 d . . . . .
C17 C 0.47281(7) 0.7812(2) 0.46298(9) 0.0349(3) Uani 1 1 d . . . . .
H17 H 0.494372 0.854027 0.503284 0.042 Uiso 1 1 calc R U . . .
C2 C 0.31120(7) 1.1360(2) 0.33789(10) 0.0349(3) Uani 1 1 d . . . . .
H2A H 0.280044 1.097527 0.331142 0.042 Uiso 1 1 calc R U . . .
H2B H 0.307886 1.256470 0.327917 0.042 Uiso 1 1 calc R U . . .
C19 C 0.42065(7) 0.5358(2) 0.41235(9) 0.0335(3) Uani 1 1 d . . . . .
H19 H 0.407052 0.439238 0.417977 0.040 Uiso 1 1 calc R U . . .
C18 C 0.45284(7) 0.6395(2) 0.47129(9) 0.0377(4) Uani 1 1 d . . . . .
H18 H 0.461358 0.614587 0.517224 0.045 Uiso 1 1 calc R U . . .
C24 C 0.41773(7) 0.8256(2) 0.11517(10) 0.0341(3) Uani 1 1 d . . . . .
H24 H 0.441278 0.860931 0.107373 0.041 Uiso 1 1 calc R U . . .
C20 C 0.44805(7) 1.0762(2) 0.33882(9) 0.0332(3) Uani 1 1 d . . . . .
H20A H 0.446347 1.170206 0.364299 0.040 Uiso 1 1 calc R U . . .
H20B H 0.412917 1.027375 0.304422 0.040 Uiso 1 1 calc R U . . .
C22 C 0.38360(8) 1.1152(2) 0.08413(10) 0.0378(4) Uani 1 1 d . . . . .
H22A H 0.347349 1.148130 0.046346 0.057 Uiso 1 1 calc R U . . .
H22B H 0.401689 1.115092 0.063464 0.057 Uiso 1 1 calc R U . . .
H22C H 0.400544 1.193776 0.124942 0.057 Uiso 1 1 calc R U . . .
C1 C 0.35969(8) 1.0995(2) 0.41452(10) 0.0400(4) Uani 1 1 d . . . . .
H1A H 0.390266 1.129485 0.419009 0.060 Uiso 1 1 calc R U . . .
H1B H 0.360948 0.981141 0.424830 0.060 Uiso 1 1 calc R U . . .
H1C H 0.359372 1.164287 0.449509 0.060 Uiso 1 1 calc R U . . .
C26 C 0.45360(8) 0.5413(3) 0.13218(12) 0.0441(4) Uani 1 1 d . . . . .
H26A H 0.479318 0.499460 0.182123 0.066 Uiso 1 1 calc R U . . .
H26B H 0.471364 0.599726 0.116980 0.066 Uiso 1 1 calc R U . . .
H26C H 0.433767 0.448223 0.098955 0.066 Uiso 1 1 calc R U . . .
C21 C 0.46609(8) 1.1362(3) 0.29746(12) 0.0490(5) Uani 1 1 d . . . . .
H21A H 0.462472 1.046820 0.266322 0.073 Uiso 1 1 calc R U . . .
H21B H 0.502584 1.169803 0.332188 0.073 Uiso 1 1 calc R U . . .
H21C H 0.444945 1.231191 0.266950 0.073 Uiso 1 1 calc R U . . .

loop_
_atom_site_aniso_label
_atom_site_aniso_U_11
_atom_site_aniso_U_22
_atom_site_aniso_U_33
_atom_site_aniso_U_23
_atom_site_aniso_U_13
_atom_site_aniso_U_12
Fe1 0.02807(13) 0.02351(13) 0.02599(13) -0.00289(7) 0.01880(11) -0.00283(8)
O2 0.0290(5) 0.0295(5) 0.0259(5) -0.0020(4) 0.0181(4) 0.0007(4)
O5 0.0320(5) 0.0277(5) 0.0301(5) -0.0021(4) 0.0211(5) -0.0041(4)
O6 0.0354(6) 0.0276(5) 0.0359(6) -0.0058(4) 0.0264(5) -0.0047(5)
O3 0.0277(5) 0.0310(5) 0.0265(5) -0.0020(4) 0.0177(4) -0.0019(4)
O4 0.0294(5) 0.0301(5) 0.0281(5) -0.0006(4) 0.0151(5) -0.0001(5)
O1 0.0375(6) 0.0367(6) 0.0299(5) -0.0051(5) 0.0230(5) 0.0019(5)
N2 0.0316(6) 0.0245(6) 0.0320(6) -0.0014(5) 0.0215(6) -0.0014(5)
N1 0.0325(6) 0.0253(6) 0.0262(6) -0.0033(5) 0.0203(5) -0.0057(5)
C15 0.0255(6) 0.0276(7) 0.0264(7) 0.0009(5) 0.0162(6) 0.0036(5)
C14 0.0296(7) 0.0300(7) 0.0291(7) 0.0026(6) 0.0194(6) 0.0033(6)
C7 0.0295(7) 0.0266(7) 0.0292(7) -0.0002(5) 0.0199(6) -0.0031(6)
C8 0.0305(7) 0.0245(6) 0.0287(7) -0.0004(5) 0.0213(6) -0.0018(6)
C9 0.0300(7) 0.0296(6) 0.0257(7) -0.0018(5) 0.0177(6) -0.0058(6)
C13 0.0321(7) 0.0272(7) 0.0358(8) 0.0018(6) 0.0237(7) 0.0007(6)
C16 0.0277(7) 0.0306(7) 0.0276(7) 0.0005(6) 0.0163(6) 0.0027(6)
C23 0.0338(7) 0.0299(7) 0.0282(7) -0.0063(6) 0.0204(6) -0.0096(6)
C5 0.0328(8) 0.0281(7) 0.0413(8) 0.0048(6) 0.0248(7) 0.0025(6)
C3 0.0344(7) 0.0271(7) 0.0313(7) -0.0018(5) 0.0237(6) -0.0026(6)
C11 0.0378(8) 0.0278(7) 0.0350(8) -0.0069(6) 0.0240(7) -0.0088(6)
C4 0.0375(8) 0.0274(7) 0.0406(8) -0.0009(6) 0.0285(7) -0.0001(6)
C6 0.0296(7) 0.0307(7) 0.0324(7) 0.0020(6) 0.0189(6) -0.0020(6)
C10 0.0357(8) 0.0284(7) 0.0304(7) -0.0082(6) 0.0219(7) -0.0081(6)
C12 0.0400(8) 0.0240(7) 0.0376(8) -0.0040(6) 0.0255(7) -0.0044(7)
C25 0.0332(7) 0.0327(7) 0.0335(7) -0.0089(6) 0.0238(7) -0.0067(6)
C17 0.0361(8) 0.0375(9) 0.0263(7) -0.0004(6) 0.0172(7) 0.0026(7)
C2 0.0476(9) 0.0309(7) 0.0371(8) -0.0043(6) 0.0319(8) -0.0001(7)
C19 0.0355(8) 0.0353(8) 0.0317(7) 0.0056(6) 0.0221(7) 0.0035(7)
C18 0.0413(9) 0.0445(9) 0.0284(7) 0.0052(7) 0.0225(7) 0.0045(8)
C24 0.0373(8) 0.0349(8) 0.0396(8) -0.0077(7) 0.0288(7) -0.0096(7)
C20 0.0327(8) 0.0293(7) 0.0302(7) -0.0006(6) 0.0162(7) 0.0021(6)
C22 0.0455(9) 0.0318(8) 0.0420(9) -0.0017(7) 0.0303(8) -0.0087(7)
C1 0.0533(11) 0.0356(8) 0.0337(8) -0.0024(7) 0.0287(8) 0.0018(8)
C26 0.0443(10) 0.0398(9) 0.0617(12) -0.0103(8) 0.0397(10) -0.0036(8)
C21 0.0379(9) 0.0509(11) 0.0498(11) 0.0155(9) 0.0235(9) -0.0009(9)

loop_
_atom_type_symbol
_atom_type_description
_atom_type_scat_dispersion_real
_atom_type_scat_dispersion_imag
_atom_type_scat_source
C C 0.0033 0.0016 'International Tables Vol C Tables 4.2.6.8 and 6.1.1.4'
H H 0.0000 0.0000 'International Tables Vol C Tables 4.2.6.8 and 6.1.1.4'
Fe Fe 0.3463 0.8444 'International Tables Vol C Tables 4.2.6.8 and 6.1.1.4'
N N 0.0061 0.0033 'International Tables Vol C Tables 4.2.6.8 and 6.1.1.4'
O O 0.0106 0.0060 'International Tables Vol C Tables 4.2.6.8 and 6.1.1.4'

loop_
_geom_angle_atom_site_label_1
_geom_angle_atom_site_label_2
_geom_angle_atom_site_label_3
_geom_angle
_geom_angle_site_symmetry_1
_geom_angle_site_symmetry_3
_geom_angle_publ_flag
O2 Fe1 O5 92.07(5) . . ?
O2 Fe1 O6 177.29(5) . . ?
O2 Fe1 N2 97.63(5) . . ?
O2 Fe1 N1 84.52(5) . . ?
O5 Fe1 O6 85.34(5) . . ?
O5 Fe1 N2 168.91(5) . . ?
O5 Fe1 N1 91.54(5) . . ?
O6 Fe1 N2 84.88(5) . . ?
O6 Fe1 N1 94.74(5) . . ?
O3 Fe1 O2 88.12(5) . . ?
O3 Fe1 O5 99.74(5) . . ?
O3 Fe1 O6 93.10(5) . . ?
O3 Fe1 N2 86.00(5) . . ?
O3 Fe1 N1 166.75(5) . . ?
N1 Fe1 N2 84.09(5) . . ?
C8 O2 Fe1 130.78(10) . . ?
C23 O5 Fe1 127.18(11) . . ?
C25 O6 Fe1 125.10(10) . . ?
C15 O3 Fe1 122.57(10) . . ?
C16 O4 C20 114.90(13) . . ?
C3 O1 C2 118.01(13) . . ?
C13 N2 Fe1 120.78(11) . . ?
C13 N2 C12 117.20(14) . . ?
C12 N2 Fe1 122.02(10) . . ?
C9 N1 Fe1 124.72(11) . . ?
C9 N1 C10 117.78(14) . . ?
C10 N1 Fe1 117.44(10) . . ?
O3 C15 C14 122.95(14) . . ?
O3 C15 C16 119.39(14) . . ?
C16 C15 C14 117.61(14) . . ?
C15 C14 C13 121.82(14) . . ?
C19 C14 C15 120.09(15) . . ?
C19 C14 C13 117.93(15) . . ?
C8 C7 C9 120.51(14) . . ?
C8 C7 C6 120.10(14) . . ?
C6 C7 C9 118.71(15) . . ?
O2 C8 C7 124.04(14) . . ?
O2 C8 C3 118.06(14) . . ?
C7 C8 C3 117.84(14) . . ?
N1 C9 C7 125.85(15) . . ?
N1 C9 H9 117.1 . . ?
C7 C9 H9 117.1 . . ?
N2 C13 C14 125.67(15) . . ?
N2 C13 H13 117.2 . . ?
C14 C13 H13 117.2 . . ?
O4 C16 C15 119.48(14) . . ?
O4 C16 C17 119.59(15) . . ?
C17 C16 C15 120.86(16) . . ?
O5 C23 C24 124.97(15) . . ?
O5 C23 C22 116.27(15) . . ?
C24 C23 C22 118.75(15) . . ?
C4 C5 H5 120.0 . . ?
C6 C5 H5 120.0 . . ?
C6 C5 C4 120.09(15) . . ?
O1 C3 C8 112.93(14) . . ?
O1 C3 C4 126.04(14) . . ?
C4 C3 C8 121.03(15) . . ?
H11A C11 H11B 107.6 . . ?
C10 C11 H11A 108.7 . . ?
C10 C11 H11B 108.7 . . ?
C12 C11 H11A 108.7 . . ?
C12 C11 H11B 108.7 . . ?
C12 C11 C10 114.31(14) . . ?
C5 C4 H4 120.0 . . ?
C3 C4 C5 120.03(15) . . ?
C3 C4 H4 120.0 . . ?
C7 C6 H6 119.6 . . ?
C5 C6 C7 120.79(16) . . ?
C5 C6 H6 119.6 . . ?
N1 C10 C11 108.65(12) . . ?
N1 C10 H10A 110.0 . . ?
N1 C10 H10B 110.0 . . ?
C11 C10 H10A 110.0 . . ?
C11 C10 H10B 110.0 . . ?
H10A C10 H10B 108.3 . . ?
N2 C12 C11 114.50(14) . . ?
N2 C12 H12A 108.6 . . ?
N2 C12 H12B 108.6 . . ?
C11 C12 H12A 108.6 . . ?
C11 C12 H12B 108.6 . . ?
H12A C12 H12B 107.6 . . ?
O6 C25 C24 124.53(15) . . ?
O6 C25 C26 116.21(15) . . ?
C24 C25 C26 119.22(15) . . ?
C16 C17 H17 119.5 . . ?
C16 C17 C18 120.94(16) . . ?
C18 C17 H17 119.5 . . ?
O1 C2 H2A 110.5 . . ?
O1 C2 H2B 110.5 . . ?
O1 C2 C1 106.03(14) . . ?
H2A C2 H2B 108.7 . . ?
C1 C2 H2A 110.5 . . ?
C1 C2 H2B 110.5 . . ?
C14 C19 H19 119.5 . . ?
C18 C19 C14 120.96(16) . . ?
C18 C19 H19 119.5 . . ?
C17 C18 H18 120.3 . . ?
C19 C18 C17 119.48(15) . . ?
C19 C18 H18 120.3 . . ?
C23 C24 C25 123.63(15) . . ?
C23 C24 H24 118.2 . . ?
C25 C24 H24 118.2 . . ?
O4 C20 H20A 109.9 . . ?
O4 C20 H20B 109.9 . . ?
O4 C20 C21 108.90(15) . . ?
H20A C20 H20B 108.3 . . ?
C21 C20 H20A 109.9 . . ?
C21 C20 H20B 109.9 . . ?
C23 C22 H22A 109.5 . . ?
C23 C22 H22B 109.5 . . ?
C23 C22 H22C 109.5 . . ?
H22A C22 H22B 109.5 . . ?
H22A C22 H22C 109.5 . . ?
H22B C22 H22C 109.5 . . ?
C2 C1 H1A 109.5 . . ?
C2 C1 H1B 109.5 . . ?
C2 C1 H1C 109.5 . . ?
H1A C1 H1B 109.5 . . ?
H1A C1 H1C 109.5 . . ?
H1B C1 H1C 109.5 . . ?
C25 C26 H26A 109.5 . . ?
C25 C26 H26B 109.5 . . ?
C25 C26 H26C 109.5 . . ?
H26A C26 H26B 109.5 . . ?
H26A C26 H26C 109.5 . . ?
H26B C26 H26C 109.5 . . ?
C20 C21 H21A 109.5 . . ?
C20 C21 H21B 109.5 . . ?
C20 C21 H21C 109.5 . . ?
H21A C21 H21B 109.5 . . ?
H21A C21 H21C 109.5 . . ?
H21B C21 H21C 109.5 . . ?

loop_
_geom_bond_atom_site_label_1
_geom_bond_atom_site_label_2
_geom_bond_distance
_geom_bond_site_symmetry_2
_geom_bond_publ_flag
Fe1 O2 1.9428(11) . ?
Fe1 O5 2.0344(12) . ?
Fe1 O6 2.0363(11) . ?
Fe1 O3 1.9243(16) . ?
Fe1 N2 2.1429(14) . ?
Fe1 N1 2.1202(17) . ?
O2 C8 1.3023(19) . ?
O5 C23 1.2790(19) . ?
O6 C25 1.2784(19) . ?
O3 C15 1.3148(18) . ?
O4 C16 1.374(2) . ?
O4 C20 1.450(2) . ?
O1 C3 1.365(2) . ?
O1 C2 1.4310(18) . ?
N2 C13 1.285(2) . ?
N2 C12 1.476(2) . ?
N1 C9 1.289(2) . ?
N1 C10 1.4695(19) . ?
C15 C14 1.420(2) . ?
C15 C16 1.419(2) . ?
C14 C13 1.453(2) . ?
C14 C19 1.404(2) . ?
C7 C8 1.411(2) . ?
C7 C9 1.446(2) . ?
C7 C6 1.413(2) . ?
C8 C3 1.434(2) . ?
C9 H9 0.9500 . ?
C13 H13 0.9500 . ?
C16 C17 1.381(2) . ?
C23 C24 1.390(2) . ?
C23 C22 1.510(2) . ?
C5 H5 0.9500 . ?
C5 C4 1.410(3) . ?
C5 C6 1.375(2) . ?
C3 C4 1.380(2) . ?
C11 H11A 0.9900 . ?
C11 H11B 0.9900 . ?
C11 C10 1.528(2) . ?
C11 C12 1.518(3) . ?
C4 H4 0.9500 . ?
C6 H6 0.9500 . ?
C10 H10A 0.9900 . ?
C10 H10B 0.9900 . ?
C12 H12A 0.9900 . ?
C12 H12B 0.9900 . ?
C25 C24 1.396(2) . ?
C25 C26 1.498(2) . ?
C17 H17 0.9500 . ?
C17 C18 1.395(3) . ?
C2 H2A 0.9900 . ?
C2 H2B 0.9900 . ?
C2 C1 1.508(3) . ?
C19 H19 0.9500 . ?
C19 C18 1.378(3) . ?
C18 H18 0.9500 . ?
C24 H24 0.9500 . ?
C20 H20A 0.9900 . ?
C20 H20B 0.9900 . ?
C20 C21 1.505(3) . ?
C22 H22A 0.9800 . ?
C22 H22B 0.9800 . ?
C22 H22C 0.9800 . ?
C1 H1A 0.9800 . ?
C1 H1B 0.9800 . ?
C1 H1C 0.9800 . ?
C26 H26A 0.9800 . ?
C26 H26B 0.9800 . ?
C26 H26C 0.9800 . ?
C21 H21A 0.9800 . ?
C21 H21B 0.9800 . ?
C21 H21C 0.9800 . ?

loop_
_geom_torsion_atom_site_label_1
_geom_torsion_atom_site_label_2
_geom_torsion_atom_site_label_3
_geom_torsion_atom_site_label_4
_geom_torsion
_geom_torsion_site_symmetry_1
_geom_torsion_site_symmetry_2
_geom_torsion_site_symmetry_3
_geom_torsion_site_symmetry_4
_geom_torsion_publ_flag
Fe1 O2 C8 C7 19.8(2) . . . . ?
Fe1 O2 C8 C3 -163.19(10) . . . . ?
Fe1 O5 C23 C24 10.5(2) . . . . ?
Fe1 O5 C23 C22 -170.64(11) . . . . ?
Fe1 O6 C25 C24 -28.0(2) . . . . ?
Fe1 O6 C25 C26 154.16(13) . . . . ?
Fe1 O3 C15 C14 41.52(19) . . . . ?
Fe1 O3 C15 C16 -140.93(12) . . . . ?
Fe1 N2 C13 C14 -8.8(2) . . . . ?
Fe1 N2 C12 C11 -52.12(17) . . . . ?
Fe1 N1 C9 C7 -11.7(2) . . . . ?
Fe1 N1 C10 C11 72.73(14) . . . . ?
O2 C8 C3 O1 -0.6(2) . . . . ?
O2 C8 C3 C4 179.53(14) . . . . ?
O5 C23 C24 C25 7.8(3) . . . . ?
O6 C25 C24 C23 1.7(3) . . . . ?
O3 C15 C14 C13 -0.8(2) . . . . ?
O3 C15 C14 C19 174.50(14) . . . . ?
O3 C15 C16 O4 0.9(2) . . . . ?
O3 C15 C16 C17 -175.99(15) . . . . ?
O4 C16 C17 C18 -176.37(16) . . . . ?
O1 C3 C4 C5 -179.41(14) . . . . ?
C15 C14 C13 N2 -14.8(2) . . . . ?
C15 C14 C19 C18 2.3(2) . . . . ?
C15 C16 C17 C18 0.6(3) . . . . ?
C14 C15 C16 O4 178.61(14) . . . . ?
C14 C15 C16 C17 1.7(2) . . . . ?
C14 C19 C18 C17 0.0(3) . . . . ?
C7 C8 C3 O1 176.64(13) . . . . ?
C7 C8 C3 C4 -3.2(2) . . . . ?
C8 C7 C9 N1 -12.5(2) . . . . ?
C8 C7 C6 C5 -1.1(2) . . . . ?
C8 C3 C4 C5 0.5(2) . . . . ?
C9 N1 C10 C11 -104.64(16) . . . . ?
C9 C7 C8 O2 10.1(2) . . . . ?
C9 C7 C8 C3 -166.96(13) . . . . ?
C9 C7 C6 C5 169.57(14) . . . . ?
C13 N2 C12 C11 128.41(16) . . . . ?
C13 C14 C19 C18 177.78(16) . . . . ?
C16 O4 C20 C21 -138.10(16) . . . . ?
C16 C15 C14 C13 -178.36(14) . . . . ?
C16 C15 C14 C19 -3.1(2) . . . . ?
C16 C17 C18 C19 -1.4(3) . . . . ?
C3 O1 C2 C1 169.58(14) . . . . ?
C4 C5 C6 C7 -1.8(2) . . . . ?
C6 C7 C8 O2 -179.41(14) . . . . ?
C6 C7 C8 C3 3.5(2) . . . . ?
C6 C7 C9 N1 176.89(15) . . . . ?
C6 C5 C4 C3 2.1(2) . . . . ?
C10 N1 C9 C7 165.44(14) . . . . ?
C10 C11 C12 N2 59.68(18) . . . . ?
C12 N2 C13 C14 170.66(15) . . . . ?
C12 C11 C10 N1 -69.90(17) . . . . ?
C2 O1 C3 C8 -168.01(13) . . . . ?
C2 O1 C3 C4 11.9(2) . . . . ?
C19 C14 C13 N2 169.80(16) . . . . ?
C20 O4 C16 C15 63.32(19) . . . . ?
C20 O4 C16 C17 -119.72(17) . . . . ?
C22 C23 C24 C25 -171.05(16) . . . . ?
C26 C25 C24 C23 179.51(17) . . . . ?
